data_2015848
loop_
_publ_author_name
'Choi, Ki-Young'
'Choi, Seung-Chul'
'Ko, Jaejung'
'Kang, Sang Ook'
'Han, Won-Sik'

_publ_section_title
;<i>catena</i>-Poly[[copper(II)-\m-2-[bis(2-pyridylmethyl)amino]butyrato-\k^4^<i>N</i>,<i>N</i>',<i>N</i>'',<i>O</i>:\k<i>O</i>']
 perchlorate]
;
_journal_coeditor_code GA3027
_journal_issue 3
_journal_name_full 'Acta Crystallographica Section C'
_journal_page_first m85
_journal_page_last m87
_journal_paper_doi 10.1107/S0108270106049870
_journal_volume 63
_journal_year 2007
_chemical_formula_iupac '[Cu (C16 H18 N3 O2)] Cl O4'
_chemical_formula_moiety 'C16 H18 Cu N3 O2 , Cl O4'
_chemical_formula_sum 'C16 H18 Cl Cu N3 O6'
_chemical_formula_weight 447.32
_chemical_name_systematic
;
catena-Poly[[copper(II)-\m-2-[bis(2-pyridylmethyl)amino]butyrato-
\k^4^N,N',N'',O:\kO'] perchlorate]
;
_space_group_IT_number 14
_symmetry_cell_setting monoclinic
_symmetry_space_group_name_Hall '-P 2yn'
_symmetry_space_group_name_H-M 'P 1 21/n 1'
_atom_sites_solution_hydrogens geom
_atom_sites_solution_primary direct
_atom_sites_solution_secondary difmap
_audit_creation_method SHELXL-97
_cell_angle_alpha 90.00
_cell_angle_beta 106.6260(10)
_cell_angle_gamma 90.00
_cell_formula_units_Z 4
_cell_length_a 14.0597(11)
_cell_length_b 9.4711(7)
_cell_length_c 14.5223(12)
_cell_measurement_reflns_used 7474
_cell_measurement_temperature 293(2)
_cell_measurement_theta_max 28.347
_cell_measurement_theta_min 2.386
_cell_volume 1853.0(3)
_computing_cell_refinement 'SAINT-Plus (Bruker, 1999)'
_computing_data_collection 'SMART (Bruker, 1999)'
_computing_data_reduction SAINT-Plus
_computing_molecular_graphics 'ORTEP-3 for Windows (Farrugia, 1997)'
_computing_publication_material SHELXL97
_computing_structure_refinement 'SHELXL97 (Sheldrick, 1997)'
_computing_structure_solution 'SHELXS97 (Sheldrick, 1997)'
_diffrn_ambient_temperature 293(2)
_diffrn_measured_fraction_theta_full 1.000
_diffrn_measured_fraction_theta_max 1.000
_diffrn_measurement_device_type 'Bruker SMART 1000 CCD'
_diffrn_measurement_method '\f and \w'
_diffrn_radiation_monochromator graphite
_diffrn_radiation_source 'fine-focus sealed tube'
_diffrn_radiation_type MoK\a
_diffrn_radiation_wavelength 0.71073
_diffrn_reflns_av_R_equivalents 0.0224
_diffrn_reflns_av_sigmaI/netI 0.0203
_diffrn_reflns_limit_h_max 18
_diffrn_reflns_limit_h_min -18
_diffrn_reflns_limit_k_max 12
_diffrn_reflns_limit_k_min -12
_diffrn_reflns_limit_l_max 19
_diffrn_reflns_limit_l_min -19
_diffrn_reflns_number 18596
_diffrn_reflns_theta_full 28.35
_diffrn_reflns_theta_max 28.35
_diffrn_reflns_theta_min 1.78
_diffrn_standards_decay_% 0
_diffrn_standards_number 0
_exptl_absorpt_coefficient_mu 1.362
_exptl_absorpt_correction_T_max 0.8075
_exptl_absorpt_correction_T_min 0.6432
_exptl_absorpt_correction_type multi-scan
_exptl_absorpt_process_details '(SADABS; Sheldrick, 1996)'
_exptl_crystal_colour purple
_exptl_crystal_density_diffrn 1.603
_exptl_crystal_density_method 'not measured'
_exptl_crystal_description 'rectangular rod'
_exptl_crystal_F_000 916
_exptl_crystal_size_max 0.413
_exptl_crystal_size_mid 0.226
_exptl_crystal_size_min 0.157
_refine_diff_density_max 0.978
_refine_diff_density_min -0.354
_refine_ls_extinction_method none
_refine_ls_goodness_of_fit_ref 1.024
_refine_ls_hydrogen_treatment constr
_refine_ls_matrix_type full
_refine_ls_number_parameters 244
_refine_ls_number_reflns 4627
_refine_ls_number_restraints 0
_refine_ls_restrained_S_all 1.024
_refine_ls_R_factor_all 0.0481
_refine_ls_R_factor_gt 0.0377
_refine_ls_shift/su_max 0.001
_refine_ls_shift/su_mean 0.000
_refine_ls_structure_factor_coef Fsqd
_refine_ls_weighting_details 'calc w=1/[\s^2^(Fo^2^)+(0.0566P)^2^+1.6027P] where P=(Fo^2^+2Fc^2^)/3'
_refine_ls_weighting_scheme calc
_refine_ls_wR_factor_gt 0.1023
_refine_ls_wR_factor_ref 0.1103
_reflns_number_gt 3844
_reflns_number_total 4627
_reflns_threshold_expression I>2\s(I)
_cod_data_source_file ga3027.cif
_cod_data_source_block I
_cod_depositor_comments
;
The following automatic conversions were performed:
'_geom_bond_publ_flag' value 'Y' changed to 'y' according to
'/home/saulius/struct/CIF-dictionaries/cif_core.dic' dictionary named
'cif_core.dic' version 2.4.1 from 2010-06-29 (15
times).

'_geom_angle_publ_flag' value 'Y' changed to 'y' according to
'/home/saulius/struct/CIF-dictionaries/cif_core.dic' dictionary named
'cif_core.dic' version 2.4.1 from 2010-06-29 (11 times).

Automatic conversion script
Id: cif_fix_enum 1527 2010-12-29 10:47:43Z saulius 

The following automatic conversions were performed:

'_geom_bond_publ_flag' value 'Y' changed to 'y' according to
/home/saulius/struct/CIF-dictionaries/cif_core.dic dictionary named
'cif_core.dic' version 2.4.1 from 2010-06-29 (15
times).

'_geom_angle_publ_flag' value 'Y' changed to 'y' according
to /home/saulius/struct/CIF-dictionaries/cif_core.dic dictionary
named 'cif_core.dic' version 2.4.1 from 2010-06-29 (11 times).

Automatic conversion script
Id: cif_fix_values 1715 2011-07-08 13:25:40Z adriana 
;
_cod_original_sg_symbol_H-M 'P 21/n'
_cod_database_code 2015848
_cod_database_fobs_code 2015848

loop_
_symmetry_equiv_pos_as_xyz
'x, y, z'
'-x+1/2, y+1/2, -z+1/2'
'-x, -y, -z'
'x-1/2, -y-1/2, z-1/2'

loop_
_atom_site_type_symbol
_atom_site_label
_atom_site_fract_x
_atom_site_fract_y
_atom_site_fract_z
_atom_site_U_iso_or_equiv
_atom_site_adp_type
_atom_site_calc_flag
_atom_site_refinement_flags
_atom_site_occupancy
Cu Cu 0.81714(2) 0.80939(3) 0.22282(2) 0.03182(10) Uani d . 1
Cl Cl 0.74331(5) 0.97369(7) 0.63634(5) 0.05018(17) Uani d . 1
N N1 0.81304(18) 0.9109(2) 0.10006(15) 0.0433(5) Uani d . 1
N N2 0.92476(15) 0.6920(2) 0.19033(15) 0.0346(4) Uani d . 1
N N3 0.91789(16) 0.8157(2) 0.35394(15) 0.0383(4) Uani d . 1
O O1 0.74937(12) 0.60765(17) 0.21184(13) 0.0376(4) Uani d . 1
O O2 0.70257(13) 0.88655(18) 0.25203(15) 0.0439(4) Uani d . 1
O O3 0.6808(3) 0.8704(4) 0.6524(4) 0.1455(19) Uani d . 1
O O4 0.8420(3) 0.9560(5) 0.6957(3) 0.1237(13) Uani d . 1
O O5 0.7126(3) 1.1094(3) 0.6511(3) 0.1124(12) Uani d . 1
O O6 0.7500(3) 0.9639(4) 0.5400(2) 0.0982(10) Uani d . 1
C C1 0.7662(3) 1.0323(3) 0.0674(2) 0.0647(9) Uani d . 1
H H1 0.7310 1.0776 0.1041 0.078 Uiso calc R 1
C C2 0.7682(4) 1.0928(4) -0.0186(3) 0.0770(12) Uani d . 1
H H2 0.7338 1.1759 -0.0402 0.092 Uiso calc R 1
C C3 0.8222(3) 1.0272(4) -0.0712(2) 0.0728(11) Uani d . 1
H H3 0.8256 1.0661 -0.1290 0.087 Uiso calc R 1
C C4 0.8714(3) 0.9038(4) -0.0380(2) 0.0619(8) Uani d . 1
H H4 0.9078 0.8580 -0.0734 0.074 Uiso calc R 1
C C5 0.8663(2) 0.8479(3) 0.04893(19) 0.0434(6) Uani d . 1
C C6 0.9126(2) 0.7086(3) 0.0863(2) 0.0481(6) Uani d . 1
H H6A 0.8713 0.6327 0.0516 0.058 Uiso calc R 1
H H6B 0.9771 0.7014 0.0747 0.058 Uiso calc R 1
C C7 1.01822(18) 0.7573(3) 0.2510(2) 0.0437(6) Uani d . 1
H H7A 1.0293 0.8474 0.2239 0.052 Uiso calc R 1
H H7B 1.0742 0.6962 0.2531 0.052 Uiso calc R 1
C C8 1.00912(19) 0.7784(3) 0.3507(2) 0.0435(6) Uani d . 1
C C9 1.0867(2) 0.7636(4) 0.4339(2) 0.0603(8) Uani d . 1
H H9 1.1497 0.7380 0.4311 0.072 Uiso calc R 1
C C10 1.0683(3) 0.7881(4) 0.5219(3) 0.0718(10) Uani d . 1
H H10 1.1191 0.7778 0.5788 0.086 Uiso calc R 1
C C11 0.9756(3) 0.8274(3) 0.5243(2) 0.0606(8) Uani d . 1
H H11 0.9627 0.8446 0.5826 0.073 Uiso calc R 1
C C12 0.9011(2) 0.8411(3) 0.43876(19) 0.0470(6) Uani d . 1
H H12 0.8380 0.8686 0.4401 0.056 Uiso calc R 1
C C13 0.91664(19) 0.5409(3) 0.2197(2) 0.0424(6) Uani d . 1
H H13 0.9571 0.5381 0.2870 0.051 Uiso calc R 1
C C14 0.81167(15) 0.5118(2) 0.22494(15) 0.0303(4) Uani d . 1
C C15 0.9629(3) 0.4326(3) 0.1719(3) 0.0675(10) Uani d . 1
H H15A 0.9155 0.4086 0.1110 0.081 Uiso calc R 1
H H15B 1.0198 0.4754 0.1576 0.081 Uiso calc R 1
C C16 0.9962(4) 0.3000(4) 0.2250(4) 0.0881(15) Uani d . 1
H H16A 1.0237 0.2385 0.1867 0.132 Uiso calc R 1
H H16B 0.9407 0.2546 0.2386 0.132 Uiso calc R 1
H H16C 1.0458 0.3208 0.2842 0.132 Uiso calc R 1

loop_
_atom_site_aniso_label
_atom_site_aniso_U_11
_atom_site_aniso_U_22
_atom_site_aniso_U_33
_atom_site_aniso_U_12
_atom_site_aniso_U_13
_atom_site_aniso_U_23
Cu 0.03131(15) 0.02832(15) 0.03835(17) -0.00009(10) 0.01401(11) -0.00092(11)
Cl 0.0543(4) 0.0469(4) 0.0544(4) 0.0036(3) 0.0239(3) 0.0011(3)
N1 0.0571(13) 0.0375(11) 0.0398(11) 0.0043(10) 0.0210(10) 0.0039(9)
N2 0.0324(9) 0.0323(10) 0.0428(11) -0.0032(8) 0.0168(8) -0.0003(8)
N3 0.0366(10) 0.0411(11) 0.0365(10) -0.0021(8) 0.0095(8) -0.0028(8)
O1 0.0289(8) 0.0308(8) 0.0549(10) 0.0006(6) 0.0148(7) 0.0026(7)
O2 0.0383(9) 0.0300(8) 0.0700(12) -0.0008(7) 0.0259(9) -0.0073(8)
O3 0.152(4) 0.095(2) 0.242(5) -0.037(3) 0.141(4) -0.009(3)
O4 0.079(2) 0.156(4) 0.118(3) 0.020(2) 0.000(2) 0.023(3)
O5 0.156(3) 0.0669(18) 0.133(3) 0.028(2) 0.071(3) -0.0137(18)
O6 0.121(3) 0.114(3) 0.0717(18) 0.007(2) 0.0471(18) -0.0111(17)
C1 0.099(3) 0.0503(17) 0.0557(18) 0.0257(17) 0.0399(18) 0.0143(14)
C2 0.127(3) 0.0542(19) 0.061(2) 0.023(2) 0.045(2) 0.0219(16)
C3 0.120(3) 0.0576(19) 0.0503(18) 0.002(2) 0.041(2) 0.0139(15)
C4 0.092(2) 0.0566(18) 0.0499(17) 0.0014(17) 0.0403(17) 0.0009(14)
C5 0.0543(15) 0.0387(13) 0.0407(13) -0.0050(11) 0.0193(11) -0.0031(10)
C6 0.0605(17) 0.0461(15) 0.0434(14) 0.0065(12) 0.0239(13) -0.0034(11)
C7 0.0314(11) 0.0472(14) 0.0562(15) -0.0077(10) 0.0180(11) -0.0066(12)
C8 0.0348(12) 0.0440(14) 0.0497(14) -0.0060(10) 0.0091(11) -0.0026(11)
C9 0.0405(15) 0.067(2) 0.0630(19) -0.0009(14) -0.0013(13) -0.0012(16)
C10 0.070(2) 0.074(2) 0.0522(19) -0.0008(18) -0.0124(16) 0.0000(16)
C11 0.078(2) 0.0611(19) 0.0361(14) -0.0016(16) 0.0060(14) -0.0038(13)
C12 0.0544(16) 0.0485(15) 0.0386(13) -0.0004(12) 0.0139(12) -0.0028(11)
C13 0.0349(12) 0.0328(12) 0.0644(17) 0.0017(9) 0.0222(12) 0.0036(11)
C14 0.0289(10) 0.0303(10) 0.0335(11) -0.0013(8) 0.0119(8) -0.0027(8)
C15 0.068(2) 0.0486(17) 0.104(3) 0.0125(15) 0.054(2) 0.0081(17)
C16 0.104(3) 0.061(2) 0.125(4) 0.040(2) 0.074(3) 0.030(2)

loop_
_atom_type_symbol
_atom_type_description
_atom_type_scat_dispersion_real
_atom_type_scat_dispersion_imag
_atom_type_scat_source
C C 0.0033 0.0016 'International Tables Vol C Tables 4.2.6.8 and 6.1.1.4'
H H 0.0000 0.0000 'International Tables Vol C Tables 4.2.6.8 and 6.1.1.4'
N N 0.0061 0.0033 'International Tables Vol C Tables 4.2.6.8 and 6.1.1.4'
O O 0.0106 0.0060 'International Tables Vol C Tables 4.2.6.8 and 6.1.1.4'
Cl Cl 0.1484 0.1585 'International Tables Vol C Tables 4.2.6.8 and 6.1.1.4'
Cu Cu 0.3201 1.2651 'International Tables Vol C Tables 4.2.6.8 and 6.1.1.4'

loop_
_geom_angle_atom_site_label_1
_geom_angle_atom_site_label_2
_geom_angle_atom_site_label_3
_geom_angle_site_symmetry_1
_geom_angle_site_symmetry_3
_geom_angle
_geom_angle_publ_flag
O2 Cu N1 . . 101.56(9) y
O2 Cu N3 . . 100.73(9) y
N1 Cu N3 . . 130.90(9) y
O2 Cu N2 . . 169.12(7) y
N1 Cu N2 . . 83.71(9) y
N3 Cu N2 . . 82.40(9) y
O2 Cu O1 . . 88.41(7) y
N1 Cu O1 . . 117.75(8) y
N3 Cu O1 . . 106.02(8) y
N2 Cu O1 . . 80.71(7) y
O3 Cl O5 . . 112.9(2) ?
O3 Cl O4 . . 111.9(3) ?
O5 Cl O4 . . 108.0(3) ?
O3 Cl O6 . . 110.0(3) ?
O5 Cl O6 . . 108.7(2) ?
O4 Cl O6 . . 105.0(2) ?
C5 N1 C1 . . 118.8(2) ?
C5 N1 Cu . . 113.60(18) ?
C1 N1 Cu . . 127.56(19) ?
C6 N2 C7 . . 112.6(2) ?
C6 N2 C13 . . 113.2(2) ?
C7 N2 C13 . . 110.6(2) ?
C6 N2 Cu . . 107.59(16) ?
C7 N2 Cu . . 102.95(15) ?
C13 N2 Cu . . 109.33(14) ?
C12 N3 C8 . . 120.0(2) ?
C12 N3 Cu . . 127.60(19) ?
C8 N3 Cu . . 112.15(17) ?
C14 O1 Cu . . 111.48(14) ?
C14 O2 Cu 2_655 . 128.39(15) ?
N1 C1 C2 . . 122.7(3) ?
N1 C1 H1 . . 118.6 ?
C2 C1 H1 . . 118.6 ?
C3 C2 C1 . . 118.3(3) ?
C3 C2 H2 . . 120.9 ?
C1 C2 H2 . . 120.9 ?
C2 C3 C4 . . 119.6(3) ?
C2 C3 H3 . . 120.2 ?
C4 C3 H3 . . 120.2 ?
C3 C4 C5 . . 119.4(3) ?
C3 C4 H4 . . 120.3 ?
C5 C4 H4 . . 120.3 ?
N1 C5 C4 . . 121.2(3) ?
N1 C5 C6 . . 116.4(2) ?
C4 C5 C6 . . 122.2(3) ?
N2 C6 C5 . . 111.9(2) ?
N2 C6 H6A . . 109.2 ?
C5 C6 H6A . . 109.2 ?
N2 C6 H6B . . 109.2 ?
C5 C6 H6B . . 109.2 ?
H6A C6 H6B . . 107.9 ?
N2 C7 C8 . . 108.73(19) ?
N2 C7 H7A . . 109.9 ?
C8 C7 H7A . . 109.9 ?
N2 C7 H7B . . 109.9 ?
C8 C7 H7B . . 109.9 ?
H7A C7 H7B . . 108.3 ?
N3 C8 C9 . . 121.2(3) ?
N3 C8 C7 . . 114.5(2) ?
C9 C8 C7 . . 124.4(3) ?
C8 C9 C10 . . 118.5(3) ?
C8 C9 H9 . . 120.8 ?
C10 C9 H9 . . 120.8 ?
C11 C10 C9 . . 119.8(3) ?
C11 C10 H10 . . 120.1 ?
C9 C10 H10 . . 120.1 ?
C10 C11 C12 . . 119.1(3) ?
C10 C11 H11 . . 120.5 ?
C12 C11 H11 . . 120.5 ?
N3 C12 C11 . . 121.4(3) ?
N3 C12 H12 . . 119.3 ?
C11 C12 H12 . . 119.3 ?
C15 C13 N2 . . 116.3(2) ?
C15 C13 C14 . . 117.2(2) ?
N2 C13 C14 . . 109.80(19) ?
C15 C13 H13 . . 103.8 ?
N2 C13 H13 . . 103.8 ?
C14 C13 H13 . . 103.8 ?
O1 C14 O2 . 2_645 124.8(2) y
O1 C14 C13 . . 120.8(2) ?
O2 C14 C13 2_645 . 114.32(19) ?
C16 C15 C13 . . 117.2(3) ?
C16 C15 H15A . . 108.0 ?
C13 C15 H15A . . 108.0 ?
C16 C15 H15B . . 108.0 ?
C13 C15 H15B . . 108.0 ?
H15A C15 H15B . . 107.2 ?
C15 C16 H16A . . 109.5 ?
C15 C16 H16B . . 109.5 ?
H16A C16 H16B . . 109.5 ?
C15 C16 H16C . . 109.5 ?
H16A C16 H16C . . 109.5 ?
H16B C16 H16C . . 109.5 ?

loop_
_geom_bond_atom_site_label_1
_geom_bond_atom_site_label_2
_geom_bond_site_symmetry_2
_geom_bond_distance
_geom_bond_publ_flag
Cu Cu 2_655 5.2410(10) y
Cu O2 . 1.9234(17) y
Cu N1 . 2.012(2) y
Cu N3 . 2.023(2) y
Cu N2 . 2.039(2) y
Cu O1 . 2.1207(16) y
Cl O3 . 1.378(3) ?
Cl O5 . 1.392(3) ?
Cl O4 . 1.418(3) ?
Cl O6 . 1.432(3) ?
N1 C5 . 1.336(3) y
N1 C1 . 1.342(4) y
N2 C6 . 1.479(3) y
N2 C7 . 1.491(3) y
N2 C13 . 1.507(3) y
N3 C12 . 1.341(3) y
N3 C8 . 1.344(3) y
O1 C14 . 1.238(3) y
O2 C14 2_655 1.264(3) y
C1 C2 . 1.381(4) ?
C1 H1 . 0.9300 ?
C2 C3 . 1.371(5) ?
C2 H2 . 0.9300 ?
C3 C4 . 1.373(5) ?
C3 H3 . 0.9300 ?
C4 C5 . 1.390(4) ?
C4 H4 . 0.9300 ?
C5 C6 . 1.503(4) ?
C6 H6A . 0.9700 ?
C6 H6B . 0.9700 ?
C7 C8 . 1.502(4) ?
C7 H7A . 0.9700 ?
C7 H7B . 0.9700 ?
C8 C9 . 1.384(4) ?
C9 C10 . 1.394(6) ?
C9 H9 . 0.9300 ?
C10 C11 . 1.366(6) ?
C10 H10 . 0.9300 ?
C11 C12 . 1.383(4) ?
C11 H11 . 0.9300 ?
C12 H12 . 0.9300 ?
C13 C15 . 1.489(4) ?
C13 C14 . 1.525(3) ?
C13 H13 . 0.9800 ?
C14 O2 2_645 1.264(3) ?
C15 C16 . 1.478(5) ?
C15 H15A . 0.9700 ?
C15 H15B . 0.9700 ?
C16 H16A . 0.9600 ?
C16 H16B . 0.9600 ?
C16 H16C . 0.9600 ?

loop_
_geom_hbond_atom_site_label_D
_geom_hbond_atom_site_label_H
_geom_hbond_atom_site_label_A
_geom_hbond_site_symmetry_A
_geom_hbond_distance_DH
_geom_hbond_distance_HA
_geom_hbond_distance_DA
_geom_hbond_angle_DHA
C6 H6A O6 2_645 0.97 2.44 3.401(5) 173
C7 H7B O3 4_675 0.97 2.46 3.258(4) 140
C10 H10 O1 4_676 0.93 2.50 3.323(4) 148
C12 H12 O6 . 0.93 2.34 3.132(4) 143
C16 H16B O2 2_645 0.96 2.41 3.021(4) 122

loop_
_geom_torsion_atom_site_label_1
_geom_torsion_atom_site_label_2
_geom_torsion_atom_site_label_3
_geom_torsion_atom_site_label_4
_geom_torsion_site_symmetry_4
_geom_torsion
O2 Cu N1 C5 . -161.13(19)
N3 Cu N1 C5 . 83.5(2)
N2 Cu N1 C5 . 9.2(2)
O1 Cu N1 C5 . -66.8(2)
O2 Cu N1 C1 . 20.7(3)
N3 Cu N1 C1 . -94.7(3)
N2 Cu N1 C1 . -168.9(3)
O1 Cu N1 C1 . 115.0(3)
O2 Cu N2 C6 . 99.3(5)
N1 Cu N2 C6 . -20.37(17)
N3 Cu N2 C6 . -153.16(17)
O1 Cu N2 C6 . 99.15(16)
O2 Cu N2 C7 . -141.6(4)
N1 Cu N2 C7 . 98.73(16)
N3 Cu N2 C7 . -34.06(16)
O1 Cu N2 C7 . -141.75(16)
O2 Cu N2 C13 . -24.0(5)
N1 Cu N2 C13 . -143.67(18)
N3 Cu N2 C13 . 83.55(17)
O1 Cu N2 C13 . -24.15(16)
O2 Cu N3 C12 . 11.4(2)
N1 Cu N3 C12 . 127.1(2)
N2 Cu N3 C12 . -158.1(2)
O1 Cu N3 C12 . -80.1(2)
O2 Cu N3 C8 . -174.09(17)
N1 Cu N3 C8 . -58.4(2)
N2 Cu N3 C8 . 16.46(18)
O1 Cu N3 C8 . 94.47(18)
O2 Cu O1 C14 . -156.86(17)
N1 Cu O1 C14 . 100.90(17)
N3 Cu O1 C14 . -56.15(17)
N2 Cu O1 C14 . 23.11(16)
N1 Cu O2 C14 2_655 -66.6(2)
N3 Cu O2 C14 2_655 69.4(2)
N2 Cu O2 C14 2_655 175.2(4)
O1 Cu O2 C14 2_655 175.4(2)
C5 N1 C1 C2 . 2.1(6)
Cu N1 C1 C2 . -179.9(3)
N1 C1 C2 C3 . -1.5(7)
C1 C2 C3 C4 . 0.8(7)
C2 C3 C4 C5 . -0.6(6)
C1 N1 C5 C4 . -1.8(5)
Cu N1 C5 C4 . 179.8(2)
C1 N1 C5 C6 . -176.9(3)
Cu N1 C5 C6 . 4.7(3)
C3 C4 C5 N1 . 1.1(5)
C3 C4 C5 C6 . 175.9(3)
C7 N2 C6 C5 . -84.9(3)
C13 N2 C6 C5 . 148.7(2)
Cu N2 C6 C5 . 27.8(3)
N1 C5 C6 N2 . -22.5(4)
C4 C5 C6 N2 . 162.4(3)
C6 N2 C7 C8 . 161.6(2)
C13 N2 C7 C8 . -70.7(3)
Cu N2 C7 C8 . 46.0(2)
C12 N3 C8 C9 . 0.9(4)
Cu N3 C8 C9 . -174.1(2)
C12 N3 C8 C7 . -178.3(2)
Cu N3 C8 C7 . 6.7(3)
N2 C7 C8 N3 . -36.6(3)
N2 C7 C8 C9 . 144.2(3)
N3 C8 C9 C10 . 0.1(5)
C7 C8 C9 C10 . 179.2(3)
C8 C9 C10 C11 . -0.8(6)
C9 C10 C11 C12 . 0.5(6)
C8 N3 C12 C11 . -1.2(4)
Cu N3 C12 C11 . 173.0(2)
C10 C11 C12 N3 . 0.5(5)
C6 N2 C13 C15 . 39.0(3)
C7 N2 C13 C15 . -88.4(3)
Cu N2 C13 C15 . 158.9(2)
C6 N2 C13 C14 . -97.1(2)
C7 N2 C13 C14 . 135.5(2)
Cu N2 C13 C14 . 22.8(2)
Cu O1 C14 O2 2_645 160.09(19)
Cu O1 C14 C13 . -16.2(3)
C15 C13 C14 O1 . -139.9(3)
N2 C13 C14 O1 . -4.2(3)
C15 C13 C14 O2 2_645 43.5(4)
N2 C13 C14 O2 2_645 179.1(2)
N2 C13 C15 C16 . 153.5(3)
C14 C13 C15 C16 . -73.6(5)
